data_2229942
loop_
_publ_author_name
'Yang, Huai-xia'
'Zhang, Jun'
'Zhao, Dong'

_publ_section_title
;
 A new copper(II) complex based on
 1-[(1<i>H</i>-benzotriazol-1-yl)methyl]-1<i>H</i>-1,2,4-triazole
;
_journal_coeditor_code BV2183
_journal_issue 5
_journal_name_full 'Acta Crystallographica Section E'
_journal_page_first m602
_journal_paper_doi 10.1107/S1600536811013511
_journal_volume 67
_journal_year 2011
_chemical_formula_iupac '[Cu (S O4) (C9 H8 N6) (H2 O)4], 1.5H2 O'
_chemical_formula_moiety 'C9 H16 Cu N6 O8 S, 1.5(H2 O)'
_chemical_formula_sum 'C9 H19 Cu N6 O9.5 S'
_chemical_formula_weight 458.90
_chemical_name_systematic
;
tetraaqua{1-[(1<i>H</i>-benzotriazol-1-yl)methyl]-1<i>H</i>-1,2,4-triazole-
\k<i>N</i>^4^}(sulfato-\k<i>O</i>)copper(II) sesquihydrate
;
_space_group_IT_number 15
_symmetry_cell_setting monoclinic
_symmetry_space_group_name_Hall '-C 2yc'
_symmetry_space_group_name_H-M 'C 1 2/c 1'
_atom_sites_solution_hydrogens geom
_atom_sites_solution_primary direct
_atom_sites_solution_secondary difmap
_audit_creation_method SHELXL-97
_cell_angle_alpha 90.00
_cell_angle_beta 90.97(3)
_cell_angle_gamma 90.00
_cell_formula_units_Z 8
_cell_length_a 12.496(3)
_cell_length_b 8.662(2)
_cell_length_c 31.543(6)
_cell_measurement_reflns_used 4587
_cell_measurement_temperature 293(2)
_cell_measurement_theta_max 27.8724
_cell_measurement_theta_min 2.5831
_cell_volume 3413.7(13)
_computing_cell_refinement 'CrystalClear (Rigaku/MSC, 2006)'
_computing_data_collection 'CrystalClear (Rigaku/MSC, 2006)'
_computing_data_reduction 'CrystalClear (Rigaku/MSC, 2006)'
_computing_molecular_graphics 'SHELXTL (Sheldrick, 2008)'
_computing_publication_material 'SHELXTL (Sheldrick, 2008)'
_computing_structure_refinement 'SHELXL97 (Sheldrick, 2008)'
_computing_structure_solution 'SHELXL97 (Sheldrick, 2008)'
_diffrn_ambient_temperature 293(2)
_diffrn_detector_area_resol_mean 28.5714
_diffrn_measured_fraction_theta_full 0.997
_diffrn_measured_fraction_theta_max 0.997
_diffrn_measurement_device_type 'Rigaku Saturn'
_diffrn_measurement_method \w
_diffrn_radiation_monochromator graphite
_diffrn_radiation_source 'fine-focus sealed tube'
_diffrn_radiation_type MoK\a
_diffrn_radiation_wavelength 0.71073
_diffrn_reflns_av_R_equivalents 0.0349
_diffrn_reflns_av_sigmaI/netI 0.0391
_diffrn_reflns_limit_h_max 16
_diffrn_reflns_limit_h_min -16
_diffrn_reflns_limit_k_max 11
_diffrn_reflns_limit_k_min -8
_diffrn_reflns_limit_l_max 36
_diffrn_reflns_limit_l_min -41
_diffrn_reflns_number 13448
_diffrn_reflns_theta_full 27.89
_diffrn_reflns_theta_max 27.89
_diffrn_reflns_theta_min 2.58
_exptl_absorpt_coefficient_mu 1.466
_exptl_absorpt_correction_T_max 0.8101
_exptl_absorpt_correction_T_min 0.7581
_exptl_absorpt_correction_type multi-scan
_exptl_absorpt_process_details '(CrystalClear, Rigaku/MSC, 2006)'
_exptl_crystal_colour blue
_exptl_crystal_density_diffrn 1.786
_exptl_crystal_density_method 'not measured'
_exptl_crystal_description prism
_exptl_crystal_F_000 1888
_exptl_crystal_size_max 0.20
_exptl_crystal_size_mid 0.16
_exptl_crystal_size_min 0.15
_refine_diff_density_max 0.329
_refine_diff_density_min -0.454
_refine_ls_extinction_method none
_refine_ls_goodness_of_fit_ref 1.095
_refine_ls_hydrogen_treatment constr
_refine_ls_matrix_type full
_refine_ls_number_parameters 240
_refine_ls_number_reflns 4046
_refine_ls_number_restraints 0
_refine_ls_restrained_S_all 1.095
_refine_ls_R_factor_all 0.0496
_refine_ls_R_factor_gt 0.0414
_refine_ls_shift/su_max 0.003
_refine_ls_shift/su_mean 0.000
_refine_ls_structure_factor_coef Fsqd
_refine_ls_weighting_details 'calc w=1/[\s^2^(Fo^2^)+(0.0387P)^2^+1.5470P] where P=(Fo^2^+2Fc^2^)/3'
_refine_ls_weighting_scheme calc
_refine_ls_wR_factor_gt 0.0834
_refine_ls_wR_factor_ref 0.0877
_reflns_number_gt 3502
_reflns_number_total 4046
_reflns_threshold_expression I>2\s(I)
_cod_data_source_file bv2183.cif
_cod_data_source_block I
_cod_original_cell_volume 3413.7(12)
_cod_original_sg_symbol_H-M 'C 2/c'
_cod_original_formula_sum 'C9 H19 Cu N6 O9.50 S'
_cod_database_code 2229942
_cod_database_fobs_code 2229942

loop_
_symmetry_equiv_pos_as_xyz
'x, y, z'
'-x, y, -z+1/2'
'x+1/2, y+1/2, z'
'-x+1/2, y+1/2, -z+1/2'
'-x, -y, -z'
'x, -y, z-1/2'
'-x+1/2, -y+1/2, -z'
'x+1/2, -y+1/2, z-1/2'

loop_
_atom_site_type_symbol
_atom_site_label
_atom_site_fract_x
_atom_site_fract_y
_atom_site_fract_z
_atom_site_U_iso_or_equiv
_atom_site_adp_type
_atom_site_calc_flag
_atom_site_refinement_flags
_atom_site_occupancy
_atom_site_disorder_assembly
_atom_site_disorder_group
Cu Cu1 0.76191(2) 0.23448(3) 0.685956(9) 0.02244(10) Uani d . 1 . .
N N1 0.90110(15) 0.1958(2) 0.65733(6) 0.0239(4) Uani d . 1 . .
N N2 1.05863(17) 0.0889(2) 0.64129(7) 0.0300(5) Uani d . 1 . .
N N3 1.04251(15) 0.2230(2) 0.61944(6) 0.0220(4) Uani d . 1 . .
N N4 1.10175(16) 0.2341(2) 0.54782(6) 0.0247(4) Uani d . 1 . .
N N5 1.02130(17) 0.3031(3) 0.52517(7) 0.0332(5) Uani d . 1 . .
N N6 1.01910(18) 0.2435(3) 0.48737(7) 0.0349(5) Uani d . 1 . .
O O1 0.70071(13) 0.31913(19) 0.63234(5) 0.0274(4) Uani d . 1 . .
H H1W 0.6484 0.2655 0.6231 0.033 Uiso d R 1 . .
H H2W 0.6787 0.4113 0.6352 0.033 Uiso d R 1 . .
O O2 0.82932(13) 0.1504(2) 0.73862(5) 0.0296(4) Uani d . 1 . .
H H3W 0.8809 0.2075 0.7469 0.036 Uiso d R 1 . .
H H4W 0.7954 0.1060 0.7583 0.036 Uiso d R 1 . .
O O3 0.69989(14) -0.0117(2) 0.66866(6) 0.0377(5) Uani d . 1 . .
H H5W 0.7299 -0.0835 0.6829 0.045 Uiso d R 1 . .
H H6W 0.6351 -0.0260 0.6755 0.045 Uiso d R 1 . .
O O4 0.62735(13) 0.28272(19) 0.71502(5) 0.0262(4) Uani d . 1 . .
H H7W 0.5760 0.2261 0.7063 0.031 Uiso d R 1 . .
H H8W 0.6359 0.2859 0.7418 0.031 Uiso d R 1 . .
O O5 0.79519(13) 0.50995(19) 0.70084(5) 0.0294(4) Uani d . 1 . .
O O6 0.97927(13) 0.5740(2) 0.68985(5) 0.0306(4) Uani d . 1 . .
O O7 0.84885(15) 0.6278(2) 0.63497(5) 0.0325(4) Uani d . 1 . .
O O8 0.84941(15) 0.77569(18) 0.69968(5) 0.0304(4) Uani d . 1 . .
O O9 0.54758(15) 0.1536(2) 0.59423(5) 0.0363(4) Uani d . 1 . .
H H9W 0.5344 0.1744 0.5683 0.044 Uiso d R 1 . .
H H10W 0.4907 0.1616 0.6085 0.044 Uiso d R 1 . .
O O10 0.5000 0.8423(3) 0.7500 0.0351(6) Uani d S 1 . .
H H11W 0.4932 0.9044 0.7293 0.042 Uiso d R 1 . .
C C1 0.94835(18) 0.2833(3) 0.62931(7) 0.0237(5) Uani d . 1 . .
H H1A 0.9201 0.3741 0.6180 0.028 Uiso calc R 1 . .
C C2 0.9720(2) 0.0775(3) 0.66390(8) 0.0304(6) Uani d . 1 . .
H H2A 0.9598 -0.0033 0.6826 0.036 Uiso calc R 1 . .
C C3 1.1218(2) 0.2839(3) 0.59085(7) 0.0271(5) Uani d . 1 . .
H H3A 1.1207 0.3958 0.5920 0.033 Uiso calc R 1 . .
H H3B 1.1924 0.2496 0.6000 0.033 Uiso calc R 1 . .
C C4 1.15259(19) 0.1279(3) 0.52359(7) 0.0245(5) Uani d . 1 . .
C C5 1.0988(2) 0.1353(3) 0.48467(8) 0.0280(5) Uani d . 1 . .
C C6 1.1307(2) 0.0434(3) 0.45077(8) 0.0380(7) Uani d . 1 . .
H H6A 1.0950 0.0472 0.4247 0.046 Uiso calc R 1 . .
C C7 1.2158(2) -0.0516(3) 0.45735(10) 0.0442(7) Uani d . 1 . .
H H7A 1.2385 -0.1144 0.4353 0.053 Uiso calc R 1 . .
C C8 1.2701(2) -0.0572(3) 0.49644(10) 0.0433(7) Uani d . 1 . .
H H8A 1.3287 -0.1227 0.4995 0.052 Uiso calc R 1 . .
C C9 1.2399(2) 0.0309(3) 0.53082(9) 0.0340(6) Uani d . 1 . .
H H9A 1.2755 0.0258 0.5569 0.041 Uiso calc R 1 . .
S S1 0.86691(4) 0.62224(6) 0.680761(18) 0.02084(14) Uani d . 1 . .

loop_
_atom_site_aniso_label
_atom_site_aniso_U_11
_atom_site_aniso_U_22
_atom_site_aniso_U_33
_atom_site_aniso_U_12
_atom_site_aniso_U_13
_atom_site_aniso_U_23
Cu1 0.01695(15) 0.03034(19) 0.02010(17) -0.00004(11) 0.00198(11) 0.00009(11)
N1 0.0208(10) 0.0252(11) 0.0259(11) 0.0019(8) 0.0041(8) 0.0001(8)
N2 0.0281(11) 0.0278(11) 0.0344(13) 0.0062(9) 0.0069(9) 0.0071(9)
N3 0.0216(10) 0.0235(10) 0.0208(10) 0.0011(8) 0.0032(8) 0.0011(8)
N4 0.0216(10) 0.0311(11) 0.0215(11) 0.0046(8) 0.0014(8) 0.0020(8)
N5 0.0289(12) 0.0416(13) 0.0292(12) 0.0109(10) 0.0005(9) 0.0034(10)
N6 0.0296(12) 0.0479(14) 0.0270(12) 0.0077(10) -0.0029(9) 0.0014(10)
O1 0.0290(9) 0.0262(9) 0.0270(9) 0.0039(7) -0.0024(7) -0.0009(7)
O2 0.0226(9) 0.0409(11) 0.0252(9) -0.0061(7) 0.0014(7) 0.0041(8)
O3 0.0296(10) 0.0339(11) 0.0494(12) -0.0008(8) -0.0039(9) -0.0045(9)
O4 0.0200(8) 0.0334(9) 0.0252(9) -0.0042(7) 0.0025(7) -0.0016(7)
O5 0.0286(9) 0.0254(9) 0.0345(10) -0.0078(7) 0.0075(8) -0.0030(7)
O6 0.0190(8) 0.0371(10) 0.0355(11) -0.0002(7) -0.0033(7) 0.0005(8)
O7 0.0344(10) 0.0431(11) 0.0197(9) 0.0051(8) -0.0020(7) 0.0007(8)
O8 0.0414(11) 0.0213(9) 0.0285(10) -0.0001(7) 0.0031(8) -0.0014(7)
O9 0.0346(10) 0.0515(12) 0.0228(10) 0.0007(9) -0.0018(8) 0.0052(8)
O10 0.0373(15) 0.0287(14) 0.0387(16) 0.000 -0.0132(12) 0.000
C1 0.0227(12) 0.0253(12) 0.0230(12) 0.0054(9) 0.0028(9) 0.0014(10)
C2 0.0293(13) 0.0261(13) 0.0362(15) 0.0037(10) 0.0091(11) 0.0080(11)
C3 0.0259(12) 0.0323(14) 0.0234(13) -0.0025(10) 0.0042(10) 0.0004(10)
C4 0.0232(12) 0.0266(13) 0.0240(13) 0.0002(9) 0.0045(9) 0.0018(10)
C5 0.0265(13) 0.0324(14) 0.0251(14) -0.0007(10) 0.0010(10) 0.0025(10)
C6 0.0394(16) 0.0489(17) 0.0257(15) -0.0065(13) 0.0023(12) -0.0080(12)
C7 0.0467(18) 0.0411(17) 0.0453(19) -0.0024(14) 0.0146(14) -0.0121(14)
C8 0.0323(16) 0.0386(17) 0.059(2) 0.0095(12) 0.0086(14) -0.0033(14)
C9 0.0267(13) 0.0375(15) 0.0376(16) 0.0063(11) -0.0033(11) 0.0043(12)
S1 0.0193(3) 0.0228(3) 0.0205(3) -0.0010(2) 0.0009(2) -0.0003(2)

loop_
_atom_type_symbol
_atom_type_description
_atom_type_scat_dispersion_real
_atom_type_scat_dispersion_imag
_atom_type_scat_source
C C 0.0033 0.0016 'International Tables Vol C Tables 4.2.6.8 and 6.1.1.4'
H H 0.0000 0.0000 'International Tables Vol C Tables 4.2.6.8 and 6.1.1.4'
N N 0.0061 0.0033 'International Tables Vol C Tables 4.2.6.8 and 6.1.1.4'
O O 0.0106 0.0060 'International Tables Vol C Tables 4.2.6.8 and 6.1.1.4'
S S 0.1246 0.1234 'International Tables Vol C Tables 4.2.6.8 and 6.1.1.4'
Cu Cu 0.3201 1.2651 'International Tables Vol C Tables 4.2.6.8 and 6.1.1.4'

loop_
_geom_angle_atom_site_label_1
_geom_angle_atom_site_label_2
_geom_angle_atom_site_label_3
_geom_angle_site_symmetry_1
_geom_angle_site_symmetry_3
_geom_angle
_geom_angle_publ_flag
O4 Cu1 O1 . . 89.92(7) ?
O4 Cu1 O2 . . 92.39(7) ?
O1 Cu1 O2 . . 177.58(7) ?
O4 Cu1 N1 . . 177.18(7) ?
O1 Cu1 N1 . . 90.16(8) ?
O2 Cu1 N1 . . 87.50(8) ?
O4 Cu1 O3 . . 91.14(7) ?
O1 Cu1 O3 . . 90.96(7) ?
O2 Cu1 O3 . . 89.72(7) ?
N1 Cu1 O3 . . 91.67(7) ?
C1 N1 C2 . . 103.7(2) ?
C1 N1 Cu1 . . 127.68(16) ?
C2 N1 Cu1 . . 128.52(16) ?
C2 N2 N3 . . 102.88(19) ?
C1 N3 N2 . . 109.89(19) ?
C1 N3 C3 . . 128.3(2) ?
N2 N3 C3 . . 121.84(19) ?
C4 N4 N5 . . 110.47(19) ?
C4 N4 C3 . . 131.0(2) ?
N5 N4 C3 . . 118.5(2) ?
N6 N5 N4 . . 108.1(2) ?
N5 N6 C5 . . 108.9(2) ?
Cu1 O1 H1W . . 112.0 ?
Cu1 O1 H2W . . 112.2 ?
H1W O1 H2W . . 107.5 ?
Cu1 O2 H3W . . 110.6 ?
Cu1 O2 H4W . . 124.5 ?
H3W O2 H4W . . 115.1 ?
Cu1 O3 H5W . . 113.8 ?
Cu1 O3 H6W . . 112.8 ?
H5W O3 H6W . . 100.0 ?
Cu1 O4 H7W . . 111.9 ?
Cu1 O4 H8W . . 112.0 ?
H7W O4 H8W . . 114.9 ?
H9W O9 H10W . . 109.9 ?
N1 C1 N3 . . 109.9(2) ?
N1 C1 H1A . . 125.0 ?
N3 C1 H1A . . 125.0 ?
N2 C2 N1 . . 113.6(2) ?
N2 C2 H2A . . 123.2 ?
N1 C2 H2A . . 123.2 ?
N4 C3 N3 . . 111.5(2) ?
N4 C3 H3A . . 109.3 ?
N3 C3 H3A . . 109.3 ?
N4 C3 H3B . . 109.3 ?
N3 C3 H3B . . 109.3 ?
H3A C3 H3B . . 108.0 ?
N4 C4 C5 . . 104.0(2) ?
N4 C4 C9 . . 133.5(2) ?
C5 C4 C9 . . 122.5(2) ?
N6 C5 C4 . . 108.5(2) ?
N6 C5 C6 . . 130.8(2) ?
C4 C5 C6 . . 120.6(2) ?
C7 C6 C5 . . 117.5(3) ?
C7 C6 H6A . . 121.3 ?
C5 C6 H6A . . 121.3 ?
C6 C7 C8 . . 121.5(3) ?
C6 C7 H7A . . 119.2 ?
C8 C7 H7A . . 119.2 ?
C9 C8 C7 . . 122.5(3) ?
C9 C8 H8A . . 118.8 ?
C7 C8 H8A . . 118.8 ?
C8 C9 C4 . . 115.3(3) ?
C8 C9 H9A . . 122.3 ?
C4 C9 H9A . . 122.3 ?
O7 S1 O5 . . 111.25(11) ?
O7 S1 O8 . . 110.46(10) ?
O5 S1 O8 . . 109.00(10) ?
O7 S1 O6 . . 109.24(11) ?
O5 S1 O6 . . 108.10(11) ?
O8 S1 O6 . . 108.73(11) ?

loop_
_geom_bond_atom_site_label_1
_geom_bond_atom_site_label_2
_geom_bond_site_symmetry_2
_geom_bond_distance
_geom_bond_publ_flag
Cu1 O4 . 1.974(2) ?
Cu1 O1 . 1.985(2) ?
Cu1 O2 . 1.988(2) ?
Cu1 N1 . 2.002(2) ?
Cu1 O3 . 2.331(2) ?
N1 C1 . 1.312(3) ?
N1 C2 . 1.368(3) ?
N2 C2 . 1.310(3) ?
N2 N3 . 1.363(3) ?
N3 C1 . 1.329(3) ?
N3 C3 . 1.451(3) ?
N4 C4 . 1.360(3) ?
N4 N5 . 1.362(3) ?
N4 C3 . 1.442(3) ?
N5 N6 . 1.299(3) ?
N6 C5 . 1.372(3) ?
O1 H1W . 0.8501 ?
O1 H2W . 0.8499 ?
O2 H3W . 0.8501 ?
O2 H4W . 0.8499 ?
O3 H5W . 0.8499 ?
O3 H6W . 0.8500 ?
O4 H7W . 0.8499 ?
O4 H8W . 0.8505 ?
O5 S1 . 1.473(2) ?
O6 S1 . 1.488(2) ?
O7 S1 . 1.459(2) ?
O8 S1 . 1.475(2) ?
O9 H9W . 0.8501 ?
O9 H10W . 0.8499 ?
O10 H11W . 0.8500 ?
C1 H1A . 0.9300 ?
C2 H2A . 0.9300 ?
C3 H3A . 0.9700 ?
C3 H3B . 0.9700 ?
C4 C5 . 1.391(3) ?
C4 C9 . 1.393(3) ?
C5 C6 . 1.397(3) ?
C6 C7 . 1.358(4) ?
C6 H6A . 0.9300 ?
C7 C8 . 1.398(4) ?
C7 H7A . 0.9300 ?
C8 C9 . 1.384(4) ?
C8 H8A . 0.9300 ?
C9 H9A . 0.9300 ?

loop_
_geom_hbond_atom_site_label_D
_geom_hbond_atom_site_label_H
_geom_hbond_atom_site_label_A
_geom_hbond_site_symmetry_A
_geom_hbond_distance_DH
_geom_hbond_distance_HA
_geom_hbond_distance_DA
_geom_hbond_angle_DHA
O1 H1W O9 . 0.85 1.82 2.662(3) 170
O2 H3W O10 3_545 0.85 1.89 2.723(2) 165
O9 H9W N6 7_656 0.85 2.00 2.836(3) 168
O10 H11W O6 3_455 0.85 1.93 2.771(2) 170
O10 H11W S1 3_455 0.85 2.88 3.6458(18) 150
O1 H2W N2 3_455 0.85 2.16 2.951(3) 155
O3 H5W O8 1_545 0.85 1.99 2.789(3) 156
O4 H7W O6 3_445 0.85 1.86 2.697(2) 170
O4 H7W S1 3_445 0.85 2.87 3.6842(19) 162
O9 H10W O7 3_445 0.85 1.99 2.824(3) 165
O9 H10W S1 3_445 0.85 2.80 3.582(2) 154
O3 H6W O6 3_445 0.85 2.19 2.943(3) 148
O2 H4W O5 4_646 0.85 1.92 2.766(2) 174
O2 H4W S1 4_646 0.85 2.82 3.571(2) 148
O4 H8W O8 4_646 0.85 1.85 2.702(2) 175
O4 H8W S1 4_646 0.85 2.82 3.5687(18) 147

loop_
_geom_torsion_atom_site_label_1
_geom_torsion_atom_site_label_2
_geom_torsion_atom_site_label_3
_geom_torsion_atom_site_label_4
_geom_torsion_site_symmetry_1
_geom_torsion_site_symmetry_2
_geom_torsion_site_symmetry_3
_geom_torsion_site_symmetry_4
_geom_torsion
_geom_torsion_publ_flag
O4 Cu1 N1 C1 . . . . -53.0(16) ?
O1 Cu1 N1 C1 . . . . 38.7(2) ?
O2 Cu1 N1 C1 . . . . -140.7(2) ?
O3 Cu1 N1 C1 . . . . 129.7(2) ?
O4 Cu1 N1 C2 . . . . 123.1(14) ?
O1 Cu1 N1 C2 . . . . -145.3(2) ?
O2 Cu1 N1 C2 . . . . 35.3(2) ?
O3 Cu1 N1 C2 . . . . -54.3(2) ?
C2 N2 N3 C1 . . . . -0.8(3) ?
C2 N2 N3 C3 . . . . 178.1(2) ?
C4 N4 N5 N6 . . . . 0.3(3) ?
C3 N4 N5 N6 . . . . 178.5(2) ?
N4 N5 N6 C5 . . . . -0.4(3) ?
C2 N1 C1 N3 . . . . -0.3(3) ?
Cu1 N1 C1 N3 . . . . 176.54(15) ?
N2 N3 C1 N1 . . . . 0.7(3) ?
C3 N3 C1 N1 . . . . -178.1(2) ?
N3 N2 C2 N1 . . . . 0.7(3) ?
C1 N1 C2 N2 . . . . -0.3(3) ?
Cu1 N1 C2 N2 . . . . -177.05(17) ?
C4 N4 C3 N3 . . . . -106.0(3) ?
N5 N4 C3 N3 . . . . 76.2(3) ?
C1 N3 C3 N4 . . . . -87.7(3) ?
N2 N3 C3 N4 . . . . 93.6(3) ?
N5 N4 C4 C5 . . . . -0.1(3) ?
C3 N4 C4 C5 . . . . -178.0(2) ?
N5 N4 C4 C9 . . . . 177.9(3) ?
C3 N4 C4 C9 . . . . -0.1(5) ?
N5 N6 C5 C4 . . . . 0.4(3) ?
N5 N6 C5 C6 . . . . -178.1(3) ?
N4 C4 C5 N6 . . . . -0.2(3) ?
C9 C4 C5 N6 . . . . -178.4(2) ?
N4 C4 C5 C6 . . . . 178.5(2) ?
C9 C4 C5 C6 . . . . 0.3(4) ?
N6 C5 C6 C7 . . . . 178.1(3) ?
C4 C5 C6 C7 . . . . -0.3(4) ?
C5 C6 C7 C8 . . . . -0.3(4) ?
C6 C7 C8 C9 . . . . 1.1(5) ?
C7 C8 C9 C4 . . . . -1.0(4) ?
N4 C4 C9 C8 . . . . -177.2(3) ?
C5 C4 C9 C8 . . . . 0.4(4) ?
